data_7047896
loop_
_publ_author_name
'Figueira, Cl\'audia A.'
'Lopes, Patr\'icia S.'
'Gomes, Clara S. B.'
'Gomes, Joselaine C. S.'
'Lemos, Francisco'
'Gomes, Pedro T.'

_publ_section_title
;
 New phenyl--nickel complexes of bulky 2-iminopyrrolyl chelates:
 synthesis, characterisation and application as aluminium-free catalysts
 for the production of hyperbranched polyethylene
;
_journal_name_full 'Dalton Transactions'
_journal_paper_doi 10.1039/C8DT02824A
_journal_year 2018
_chemical_formula_moiety 'C21 H22 N2'
_chemical_formula_sum 'C21 H22 N2'
_chemical_formula_weight 302.40
_space_group_crystal_system monoclinic
_space_group_IT_number 15
_space_group_name_Hall '-C 2yc'
_space_group_name_H-M_alt 'C 1 2/c 1'
_symmetry_cell_setting monoclinic
_symmetry_Int_Tables_number 15
_symmetry_space_group_name_Hall '-C 2yc'
_symmetry_space_group_name_H-M 'C 1 2/c 1'
_atom_sites_solution_hydrogens mixed
_audit_creation_method SHELXL-2014
_audit_update_record
;
2018-09-05 deposited with the CCDC.
2018-09-06 downloaded from the CCDC.
;
_cell_angle_alpha 90
_cell_angle_beta 92.984(10)
_cell_angle_gamma 90
_cell_formula_units_Z 8
_cell_length_a 11.818(2)
_cell_length_b 11.243(2)
_cell_length_c 26.174(5)
_cell_measurement_reflns_used 1693
_cell_measurement_temperature 150(2)
_cell_measurement_theta_max 22.74
_cell_measurement_theta_min 2.90
_cell_volume 3473.0(11)
_computing_cell_refinement 'Bruker SAINT'
_computing_data_collection 'Bruker APEX2'
_computing_data_reduction 'Bruker SAINT'
_computing_molecular_graphics ORTEP
_computing_publication_material enCIFer
_computing_structure_refinement 'SHELXL-2014 (Sheldrick, 2014)'
_computing_structure_solution SIR2004
_diffrn_ambient_temperature 150(2)
_diffrn_measured_fraction_theta_full 0.995
_diffrn_measured_fraction_theta_max 0.994
_diffrn_measurement_device_type 'Bruker APEX-II CCD'
_diffrn_measurement_method '\f and \w scans'
_diffrn_radiation_probe x-ray
_diffrn_radiation_type MoK\a
_diffrn_radiation_wavelength 0.71073
_diffrn_reflns_av_R_equivalents 0.0553
_diffrn_reflns_av_unetI/netI 0.0620
_diffrn_reflns_Laue_measured_fraction_full 0.995
_diffrn_reflns_Laue_measured_fraction_max 0.994
_diffrn_reflns_limit_h_max 13
_diffrn_reflns_limit_h_min -14
_diffrn_reflns_limit_k_max 13
_diffrn_reflns_limit_k_min -13
_diffrn_reflns_limit_l_max 31
_diffrn_reflns_limit_l_min -31
_diffrn_reflns_number 11759
_diffrn_reflns_point_group_measured_fraction_full 0.995
_diffrn_reflns_point_group_measured_fraction_max 0.994
_diffrn_reflns_theta_full 25.242
_diffrn_reflns_theta_max 25.694
_diffrn_reflns_theta_min 3.117
_diffrn_source 'sealed tube'
_exptl_absorpt_coefficient_mu 0.068
_exptl_absorpt_correction_T_max 0.987
_exptl_absorpt_correction_T_min 0.983
_exptl_absorpt_correction_type multi-scan
_exptl_absorpt_process_details 'SADABS (Sheldrick, 1996)'
_exptl_crystal_colour Yellow
_exptl_crystal_density_diffrn 1.157
_exptl_crystal_description Block
_exptl_crystal_F_000 1296
_exptl_crystal_size_max 0.260
_exptl_crystal_size_mid 0.200
_exptl_crystal_size_min 0.200
_refine_diff_density_max 0.320
_refine_diff_density_min -0.242
_refine_diff_density_rms 0.044
_refine_ls_extinction_method none
_refine_ls_goodness_of_fit_ref 1.045
_refine_ls_hydrogen_treatment mixed
_refine_ls_matrix_type full
_refine_ls_number_parameters 216
_refine_ls_number_reflns 3269
_refine_ls_number_restraints 0
_refine_ls_restrained_S_all 1.045
_refine_ls_R_factor_all 0.0873
_refine_ls_R_factor_gt 0.0516
_refine_ls_shift/su_max 0.000
_refine_ls_shift/su_mean 0.000
_refine_ls_structure_factor_coef Fsqd
_refine_ls_weighting_details 'w=1/[\s^2^(Fo^2^)+(0.0616P)^2^+0.4812P] where P=(Fo^2^+2Fc^2^)/3'
_refine_ls_weighting_scheme calc
_refine_ls_wR_factor_gt 0.1206
_refine_ls_wR_factor_ref 0.1308
_reflns_Friedel_coverage 0.000
_reflns_number_gt 2201
_reflns_number_total 3269
_reflns_threshold_expression 'I > 2\s(I)'
_cod_data_source_file c8dt02824a2.cif
_cod_data_source_block IV
_cod_original_cell_volume 3473.2(11)
_cod_original_sg_symbol_H-M 'C 2/c'
_cod_database_code 7047896
_shelx_space_group_comment
;
The symmetry employed for this shelxl refinement is uniquely defined
by the following loop, which should always be used as a source of
symmetry information in preference to the above space-group names.
They are only intended as comments.
;
_shelx_estimated_absorpt_t_min 0.983
_shelx_estimated_absorpt_t_max 0.987
_shelxl_version_number 2014-3

loop_
_space_group_symop_operation_xyz
'x, y, z'
'-x, y, -z+1/2'
'x+1/2, y+1/2, z'
'-x+1/2, y+1/2, -z+1/2'
'-x, -y, -z'
'x, -y, z-1/2'
'-x+1/2, -y+1/2, -z'
'x+1/2, -y+1/2, z-1/2'

loop_
_atom_site_label
_atom_site_type_symbol
_atom_site_fract_x
_atom_site_fract_y
_atom_site_fract_z
_atom_site_U_iso_or_equiv
_atom_site_adp_type
_atom_site_occupancy
_atom_site_site_symmetry_order
_atom_site_calc_flag
_atom_site_refinement_flags_posn
_atom_site_refinement_flags_adp
N1 N 0.16527(14) 0.09527(14) 0.23280(6) 0.0211(4) Uani 1 1 d . .
N2 N 0.04754(13) 0.17557(14) 0.32062(6) 0.0227(4) Uani 1 1 d . .
C2 C 0.21454(16) 0.15808(17) 0.27353(7) 0.0218(4) Uani 1 1 d . .
C3 C 0.32916(16) 0.16520(18) 0.26614(7) 0.0263(5) Uani 1 1 d . .
H3 H 0.3845 0.2028 0.2883 0.032 Uiso 1 1 calc R U
C4 C 0.34928(16) 0.10718(18) 0.22023(7) 0.0258(5) Uani 1 1 d . .
H4 H 0.4207 0.0985 0.2056 0.031 Uiso 1 1 calc R U
C5 C 0.24684(15) 0.06475(16) 0.19984(7) 0.0209(4) Uani 1 1 d . .
C6 C 0.15290(16) 0.19787(16) 0.31591(7) 0.0225(5) Uani 1 1 d . .
H6 H 0.1920 0.2431 0.3419 0.027 Uiso 1 1 calc R U
C7 C 0.22243(15) -0.00439(16) 0.15329(7) 0.0206(4) Uani 1 1 d . .
C8 C 0.29547(16) 0.00194(17) 0.11344(7) 0.0239(5) Uani 1 1 d . .
H8 H 0.3584 0.0545 0.1163 0.029 Uiso 1 1 calc R U
C9 C 0.27894(16) -0.06624(17) 0.06966(7) 0.0243(5) Uani 1 1 d . .
C10 C 0.18709(17) -0.14382(17) 0.06636(8) 0.0267(5) Uani 1 1 d . .
H10 H 0.1752 -0.1919 0.0367 0.032 Uiso 1 1 calc R U
C11 C 0.11219(17) -0.15249(17) 0.10552(7) 0.0248(5) Uani 1 1 d . .
C12 C 0.12986(16) -0.08194(17) 0.14836(7) 0.0225(4) Uani 1 1 d . .
H12 H 0.0783 -0.0861 0.1750 0.027 Uiso 1 1 calc R U
C13 C 0.35967(18) -0.0567(2) 0.02711(8) 0.0345(5) Uani 1 1 d . .
H13A H 0.4278 -0.1037 0.0358 0.052 Uiso 1 1 calc R U
H13B H 0.3808 0.0268 0.0226 0.052 Uiso 1 1 calc R U
H13C H 0.3229 -0.0869 -0.0047 0.052 Uiso 1 1 calc R U
C14 C 0.01679(18) -0.24222(19) 0.10194(8) 0.0350(5) Uani 1 1 d . .
H14A H 0.0478 -0.3224 0.1072 0.053 Uiso 1 1 calc R U
H14B H -0.0222 -0.2374 0.0680 0.053 Uiso 1 1 calc R U
H14C H -0.0370 -0.2250 0.1282 0.053 Uiso 1 1 calc R U
C15 C -0.00269(16) 0.20817(17) 0.36735(7) 0.0226(5) Uani 1 1 d . .
C16 C -0.08603(17) 0.29569(17) 0.36663(8) 0.0282(5) Uani 1 1 d . .
C17 C -0.14308(17) 0.3145(2) 0.41129(9) 0.0363(6) Uani 1 1 d . .
H17 H -0.1999 0.3742 0.4117 0.044 Uiso 1 1 calc R U
C18 C -0.11876(18) 0.2486(2) 0.45465(8) 0.0370(6) Uani 1 1 d . .
H18 H -0.1598 0.2617 0.4844 0.044 Uiso 1 1 calc R U
C19 C -0.03486(18) 0.1636(2) 0.45497(8) 0.0316(5) Uani 1 1 d . .
H19 H -0.0180 0.1189 0.4852 0.038 Uiso 1 1 calc R U
C20 C 0.02553(17) 0.14218(17) 0.41183(7) 0.0252(5) Uani 1 1 d . .
C21 C -0.1127(2) 0.3695(2) 0.31962(9) 0.0428(6) Uani 1 1 d . .
H21A H -0.0420 0.3915 0.3040 0.064 Uiso 1 1 calc R U
H21B H -0.1530 0.4417 0.3291 0.064 Uiso 1 1 calc R U
H21C H -0.1604 0.3235 0.2951 0.064 Uiso 1 1 calc R U
C22 C 0.11753(17) 0.04969(19) 0.41321(8) 0.0318(5) Uani 1 1 d . .
H22A H 0.1916 0.0889 0.4137 0.048 Uiso 1 1 calc R U
H22B H 0.1084 -0.0010 0.3828 0.048 Uiso 1 1 calc R U
H22C H 0.1126 0.0008 0.4440 0.048 Uiso 1 1 calc R U
H1 H 0.088(2) 0.098(2) 0.2234(9) 0.051(7) Uiso 1 1 d . .

loop_
_atom_site_aniso_label
_atom_site_aniso_U_11
_atom_site_aniso_U_22
_atom_site_aniso_U_33
_atom_site_aniso_U_23
_atom_site_aniso_U_13
_atom_site_aniso_U_12
N1 0.0187(9) 0.0242(9) 0.0204(9) -0.0020(7) 0.0003(7) -0.0009(7)
N2 0.0220(9) 0.0260(9) 0.0200(9) -0.0029(7) -0.0003(7) 0.0001(7)
C2 0.0214(11) 0.0215(10) 0.0220(10) -0.0010(8) -0.0020(9) 0.0003(8)
C3 0.0212(11) 0.0317(11) 0.0256(11) -0.0035(9) -0.0018(9) -0.0041(9)
C4 0.0172(10) 0.0346(11) 0.0258(11) -0.0041(9) 0.0022(9) -0.0007(9)
C5 0.0200(10) 0.0211(10) 0.0218(10) 0.0017(8) 0.0027(8) 0.0002(8)
C6 0.0232(11) 0.0231(10) 0.0207(10) 0.0011(8) -0.0025(9) -0.0016(9)
C7 0.0208(10) 0.0196(10) 0.0211(10) 0.0019(8) -0.0016(8) 0.0027(8)
C8 0.0209(11) 0.0244(10) 0.0264(11) 0.0002(9) 0.0009(9) -0.0007(8)
C9 0.0261(11) 0.0234(10) 0.0233(11) 0.0017(9) 0.0000(9) 0.0057(9)
C10 0.0340(12) 0.0222(11) 0.0230(11) -0.0032(9) -0.0056(9) 0.0022(9)
C11 0.0254(11) 0.0221(10) 0.0262(11) 0.0038(9) -0.0039(9) 0.0003(9)
C12 0.0204(10) 0.0261(11) 0.0208(10) 0.0019(8) -0.0002(8) 0.0001(8)
C13 0.0391(13) 0.0379(12) 0.0270(12) -0.0042(10) 0.0073(10) 0.0001(10)
C14 0.0392(13) 0.0327(12) 0.0324(12) 0.0006(10) -0.0063(10) -0.0118(10)
C15 0.0210(10) 0.0235(10) 0.0234(10) -0.0057(8) 0.0018(9) -0.0040(8)
C16 0.0253(11) 0.0248(11) 0.0340(12) -0.0042(9) -0.0026(10) -0.0003(9)
C17 0.0240(12) 0.0383(13) 0.0470(15) -0.0139(11) 0.0048(11) 0.0068(10)
C18 0.0321(13) 0.0490(14) 0.0311(13) -0.0118(11) 0.0120(11) -0.0042(11)
C19 0.0335(12) 0.0369(12) 0.0247(11) -0.0008(10) 0.0047(10) -0.0068(10)
C20 0.0241(11) 0.0273(11) 0.0240(11) -0.0037(9) -0.0002(9) -0.0048(9)
C21 0.0496(15) 0.0325(13) 0.0457(15) -0.0005(11) -0.0024(12) 0.0119(11)
C22 0.0345(12) 0.0327(12) 0.0279(12) 0.0020(10) -0.0017(10) 0.0024(10)

loop_
_atom_type_symbol
_atom_type_description
_atom_type_scat_dispersion_real
_atom_type_scat_dispersion_imag
_atom_type_scat_source
C C 0.0033 0.0016 'International Tables Vol C Tables 4.2.6.8 and 6.1.1.4'
H H 0.0000 0.0000 'International Tables Vol C Tables 4.2.6.8 and 6.1.1.4'
N N 0.0061 0.0033 'International Tables Vol C Tables 4.2.6.8 and 6.1.1.4'

loop_
_geom_angle_atom_site_label_1
_geom_angle_atom_site_label_2
_geom_angle_atom_site_label_3
_geom_angle
C5 N1 C2 109.37(16)
C5 N1 H1 123.4(14)
C2 N1 H1 123.8(14)
C6 N2 C15 118.61(16)
C3 C2 N1 107.38(17)
C3 C2 C6 129.32(18)
N1 C2 C6 123.17(17)
C2 C3 C4 107.77(18)
C2 C3 H3 126.1
C4 C3 H3 126.1
C5 C4 C3 107.94(17)
C5 C4 H4 126.0
C3 C4 H4 126.0
N1 C5 C4 107.53(16)
N1 C5 C7 122.91(17)
C4 C5 C7 129.53(17)
N2 C6 C2 123.34(18)
N2 C6 H6 118.3
C2 C6 H6 118.3
C8 C7 C12 118.40(17)
C8 C7 C5 119.68(17)
C12 C7 C5 121.85(16)
C9 C8 C7 121.77(18)
C9 C8 H8 119.1
C7 C8 H8 119.1
C8 C9 C10 118.33(17)
C8 C9 C13 120.30(18)
C10 C9 C13 121.37(18)
C9 C10 C11 121.46(18)
C9 C10 H10 119.3
C11 C10 H10 119.3
C12 C11 C10 118.86(18)
C12 C11 C14 120.97(17)
C10 C11 C14 120.10(18)
C11 C12 C7 121.15(17)
C11 C12 H12 119.4
C7 C12 H12 119.4
C9 C13 H13A 109.5
C9 C13 H13B 109.5
H13A C13 H13B 109.5
C9 C13 H13C 109.5
H13A C13 H13C 109.5
H13B C13 H13C 109.5
C11 C14 H14A 109.5
C11 C14 H14B 109.5
H14A C14 H14B 109.5
C11 C14 H14C 109.5
H14A C14 H14C 109.5
H14B C14 H14C 109.5
C16 C15 C20 121.44(17)
C16 C15 N2 119.54(18)
C20 C15 N2 118.71(17)
C15 C16 C17 117.94(19)
C15 C16 C21 121.29(18)
C17 C16 C21 120.77(19)
C18 C17 C16 121.4(2)
C18 C17 H17 119.3
C16 C17 H17 119.3
C17 C18 C19 119.95(19)
C17 C18 H18 120.0
C19 C18 H18 120.0
C18 C19 C20 121.1(2)
C18 C19 H19 119.5
C20 C19 H19 119.5
C19 C20 C15 118.18(19)
C19 C20 C22 120.15(18)
C15 C20 C22 121.67(17)
C16 C21 H21A 109.5
C16 C21 H21B 109.5
H21A C21 H21B 109.5
C16 C21 H21C 109.5
H21A C21 H21C 109.5
H21B C21 H21C 109.5
C20 C22 H22A 109.5
C20 C22 H22B 109.5
H22A C22 H22B 109.5
C20 C22 H22C 109.5
H22A C22 H22C 109.5
H22B C22 H22C 109.5

loop_
_geom_bond_atom_site_label_1
_geom_bond_atom_site_label_2
_geom_bond_distance
N1 C5 1.370(2)
N1 C2 1.382(2)
N1 H1 0.93(2)
N2 C6 1.282(2)
N2 C15 1.435(2)
C2 C3 1.380(3)
C2 C6 1.430(3)
C3 C4 1.399(3)
C3 H3 0.9500
C4 C5 1.382(3)
C4 H4 0.9500
C5 C7 1.461(3)
C6 H6 0.9500
C7 C8 1.390(2)
C7 C12 1.400(3)
C8 C9 1.384(3)
C8 H8 0.9500
C9 C10 1.392(3)
C9 C13 1.508(3)
C10 C11 1.392(3)
C10 H10 0.9500
C11 C12 1.380(3)
C11 C14 1.512(3)
C12 H12 0.9500
C13 H13A 0.9800
C13 H13B 0.9800
C13 H13C 0.9800
C14 H14A 0.9800
C14 H14B 0.9800
C14 H14C 0.9800
C15 C16 1.392(3)
C15 C20 1.406(3)
C16 C17 1.396(3)
C16 C21 1.504(3)
C17 C18 1.373(3)
C17 H17 0.9500
C18 C19 1.377(3)
C18 H18 0.9500
C19 C20 1.388(3)
C19 H19 0.9500
C20 C22 1.504(3)
C21 H21A 0.9800
C21 H21B 0.9800
C21 H21C 0.9800
C22 H22A 0.9800
C22 H22B 0.9800
C22 H22C 0.9800

loop_
_geom_torsion_atom_site_label_1
_geom_torsion_atom_site_label_2
_geom_torsion_atom_site_label_3
_geom_torsion_atom_site_label_4
_geom_torsion
C5 N1 C2 C3 -0.9(2)
C5 N1 C2 C6 -176.93(17)
N1 C2 C3 C4 0.6(2)
C6 C2 C3 C4 176.30(19)
C2 C3 C4 C5 -0.1(2)
C2 N1 C5 C4 0.8(2)
C2 N1 C5 C7 178.79(16)
C3 C4 C5 N1 -0.5(2)
C3 C4 C5 C7 -178.23(19)
C15 N2 C6 C2 173.05(17)
C3 C2 C6 N2 -172.8(2)
N1 C2 C6 N2 2.3(3)
N1 C5 C7 C8 157.80(18)
C4 C5 C7 C8 -24.7(3)
N1 C5 C7 C12 -25.3(3)
C4 C5 C7 C12 152.2(2)
C12 C7 C8 C9 -0.2(3)
C5 C7 C8 C9 176.79(17)
C7 C8 C9 C10 -0.8(3)
C7 C8 C9 C13 179.75(18)
C8 C9 C10 C11 0.8(3)
C13 C9 C10 C11 -179.75(18)
C9 C10 C11 C12 0.2(3)
C9 C10 C11 C14 -176.83(18)
C10 C11 C12 C7 -1.3(3)
C14 C11 C12 C7 175.75(18)
C8 C7 C12 C11 1.3(3)
C5 C7 C12 C11 -175.66(18)
C6 N2 C15 C16 114.3(2)
C6 N2 C15 C20 -72.1(2)
C20 C15 C16 C17 -1.4(3)
N2 C15 C16 C17 172.02(18)
C20 C15 C16 C21 177.47(19)
N2 C15 C16 C21 -9.1(3)
C15 C16 C17 C18 -0.4(3)
C21 C16 C17 C18 -179.3(2)
C16 C17 C18 C19 1.4(3)
C17 C18 C19 C20 -0.6(3)
C18 C19 C20 C15 -1.2(3)
C18 C19 C20 C22 179.42(19)
C16 C15 C20 C19 2.2(3)
N2 C15 C20 C19 -171.29(17)
C16 C15 C20 C22 -178.41(18)
N2 C15 C20 C22 8.1(3)
